data_2017653
loop_
_publ_author_name
'Cheung, Eugene Y.'
'Peterson, Matthew L.'
'Chiarella, Renato'
'Foxman, Bruce M.'

_publ_section_title
;
 A novel oxazolidinone antibiotic: RWJ-416457
;
_journal_coeditor_code MX3027
_journal_issue 5
_journal_name_full 'Acta Crystallographica Section C'
_journal_page_first o249
_journal_page_last o251
_journal_paper_doi 10.1107/S0108270110009339
_journal_volume 66
_journal_year 2010
_chemical_formula_iupac 'C18 H20 F1 N5 O3'
_chemical_formula_moiety 'C18 H20 F1 N5 O3'
_chemical_formula_sum 'C18 H20 F N5 O3'
_chemical_formula_weight 373.39
_chemical_name_systematic
;
<i>N</i>-{(5<i>S</i>)-3-[4-(5,6-dihydro-2<i>H</i>,4<i>H</i>-2-
methylpyrrolo[3,4-<i>c</i>]pyrazol-5-yl)-3-fluorophenyl]-2-oxo-1,3-
oxazolidin-5-yl}acetamide
;
_space_group_IT_number 4
_symmetry_cell_setting monoclinic
_symmetry_space_group_name_Hall 'P 2yb'
_symmetry_space_group_name_H-M 'P 1 21 1'
_atom_sites_solution_hydrogens geom
_atom_sites_solution_primary direct
_audit_creation_method CRYSTALS_ver_12.87
_cell_angle_alpha 90
_cell_angle_beta 97.524(10)
_cell_angle_gamma 90
_cell_formula_units_Z 2
_cell_length_a 4.8358(17)
_cell_length_b 10.293(4)
_cell_length_c 17.403(6)
_cell_measurement_reflns_used 1377
_cell_measurement_temperature 150
_cell_measurement_theta_max 22
_cell_measurement_theta_min 2
_cell_volume 858.8(5)
_computing_cell_refinement 'APEX2 (Bruker, 2006)'
_computing_data_collection 'APEX2 (Bruker, 2006)'
_computing_data_reduction 'APEX2 (Bruker, 2006)'
_computing_molecular_graphics 'DIAMOND (Crystal Impact, 2009)'
_computing_publication_material 'publCIF (Westrip, 2010)'
_computing_structure_refinement 'CRYSTALS (Betteridge <i>et al.</i>,  2003)'
_computing_structure_solution 'SHELXS86 (Sheldrick, 2008)'
_diffrn_ambient_temperature 150
_diffrn_measured_fraction_theta_full 0.98
_diffrn_measured_fraction_theta_max .98
_diffrn_measurement_device 'Bruker Kappa APEXII'
_diffrn_measurement_device_type Area
_diffrn_measurement_method '\f & \w scans'
_diffrn_radiation_monochromator graphite
_diffrn_radiation_type 'Mo K\a'
_diffrn_radiation_wavelength 0.71073
_diffrn_reflns_av_R_equivalents 0.041
_diffrn_reflns_limit_h_max 5
_diffrn_reflns_limit_h_min -6
_diffrn_reflns_limit_k_max 11
_diffrn_reflns_limit_k_min -12
_diffrn_reflns_limit_l_max 21
_diffrn_reflns_limit_l_min -22
_diffrn_reflns_number 5186
_diffrn_reflns_theta_full 26.000
_diffrn_reflns_theta_max 26.00
_diffrn_reflns_theta_min 2.304
_diffrn_standards_number 0
_exptl_absorpt_coefficient_mu 0.109
_exptl_absorpt_correction_T_max 1.00
_exptl_absorpt_correction_T_min 1.00
_exptl_absorpt_correction_type multi-scan
_exptl_absorpt_process_details '(APEX2; Bruker, 2006)'
_exptl_crystal_colour colourless
_exptl_crystal_density_diffrn 1.444
_exptl_crystal_density_method 'not measured'
_exptl_crystal_description acicular
_exptl_crystal_F_000 392
_exptl_crystal_size_max 0.307
_exptl_crystal_size_mid 0.044
_exptl_crystal_size_min 0.011
_refine_diff_density_max 0.52
_refine_diff_density_min -0.49
_refine_ls_extinction_method None
_refine_ls_goodness_of_fit_ref 0.9625
_refine_ls_hydrogen_treatment constr
_refine_ls_matrix_type full
_refine_ls_number_parameters 245
_refine_ls_number_reflns 1725
_refine_ls_number_restraints 1
_refine_ls_R_factor_all 0.0852
_refine_ls_R_factor_gt 0.0491
_refine_ls_shift/su_max 0.0008466
_refine_ls_shift/su_mean 0.7955604
_refine_ls_structure_factor_coef Fsqd
_refine_ls_weighting_details
;
Method= Modified Sheldrick
w=1/[\s^2^(F^2^) + (0.02P)^2^ + 0.59P], where P=[max(Fo^2^,0) + 2Fc^2^]/3
;
_refine_ls_weighting_scheme calc
_refine_ls_wR_factor_all 0.0868
_refine_ls_wR_factor_gt 0.0744
_refine_ls_wR_factor_ref 0.0868
_reflns_number_gt 1180
_reflns_number_total 1725
_reflns_threshold_expression I>2\s(I)
_cod_data_source_file mx3027.cif
_cod_data_source_block I
_cod_original_cell_volume 858.7(5)
_cod_original_sg_symbol_H-M 'P 21'
_cod_original_formula_sum 'C18 H20 F1 N5 O3'
_cod_database_code 2017653
_cod_database_fobs_code 2017653

loop_
_symmetry_equiv_pos_as_xyz
x,y,z
-x,y+1/2,-z

loop_
_atom_site_type_symbol
_atom_site_label
_atom_site_fract_x
_atom_site_fract_y
_atom_site_fract_z
_atom_site_U_iso_or_equiv
_atom_site_adp_type
_atom_site_occupancy
_atom_site_disorder_assembly
_atom_site_disorder_group
F F1 0.6810(8) 0.4098(4) 0.6734(2) 0.0489 Uani 1.0000 . .
O O1 0.1398(9) 0.4902(4) 0.8753(2) 0.0366 Uani 1.0000 . .
O O2 0.0443(8) 0.6627(4) 0.9470(2) 0.0306 Uani 1.0000 . .
O O3 0.2756(9) 0.5529(4) 1.1278(2) 0.0415 Uani 1.0000 . .
N N1 1.0014(11) 0.6160(5) 0.6173(3) 0.0263 Uani 1.0000 . .
N N2 1.3050(11) 0.4938(5) 0.4523(3) 0.0358 Uani 1.0000 . .
N N3 1.4481(11) 0.5937(5) 0.4255(3) 0.0299 Uani 1.0000 . .
N N4 0.3617(9) 0.6869(5) 0.8651(3) 0.0249 Uani 1.0000 . .
N N5 0.1920(10) 0.7670(5) 1.1065(3) 0.0283 Uani 1.0000 . .
C C1 0.6851(13) 0.5326(6) 0.7062(3) 0.0272 Uani 1.0000 . .
C C2 0.8437(11) 0.6298(6) 0.6780(3) 0.0250 Uani 1.0000 . .
C C3 0.8335(12) 0.7489(6) 0.7177(3) 0.0268 Uani 1.0000 . .
C C4 0.6748(11) 0.7675(6) 0.7777(3) 0.0260 Uani 1.0000 . .
C C5 0.5189(11) 0.6654(6) 0.8024(3) 0.0215 Uani 1.0000 . .
C C6 0.5250(12) 0.5458(6) 0.7654(4) 0.0268 Uani 1.0000 . .
C C7 1.0134(13) 0.4999(6) 0.5695(3) 0.0295 Uani 1.0000 . .
C C8 1.2000(12) 0.5472(6) 0.5127(4) 0.0248 Uani 1.0000 . .
C C9 1.2786(11) 0.6748(6) 0.5253(3) 0.0267 Uani 1.0000 . .
C C10 1.1540(13) 0.7292(6) 0.5928(3) 0.0316 Uani 1.0000 . .
C C11 1.4414(13) 0.7028(6) 0.4682(3) 0.0318 Uani 1.0000 . .
C C12 1.6037(13) 0.5757(7) 0.3594(4) 0.0404 Uani 1.0000 . .
C C13 0.3350(13) 0.8157(6) 0.8974(3) 0.0295 Uani 1.0000 . .
C C14 0.1706(12) 0.7899(6) 0.9653(4) 0.0296 Uani 1.0000 . .
C C15 0.3518(12) 0.7833(6) 1.0429(3) 0.0305 Uani 1.0000 . .
C C16 0.1579(12) 0.6533(6) 1.1425(3) 0.0264 Uani 1.0000 . .
C C17 -0.0372(12) 0.6606(7) 1.2047(3) 0.0370 Uani 1.0000 . .
C C25 0.1838(12) 0.6025(7) 0.8928(3) 0.0267 Uani 1.0000 . .
H H31 0.9483 0.8223 0.7036 0.0330 Uiso 1.0000 . .
H H41 0.6719 0.8457 0.8025 0.0325 Uiso 1.0000 . .
H H51 0.0992 0.8340 1.1188 0.0338 Uiso 1.0000 . .
H H61 0.4256 0.4746 0.7814 0.0317 Uiso 1.0000 . .
H H71 0.8279 0.4752 0.5435 0.0363 Uiso 1.0000 . .
H H72 1.0940 0.4284 0.6015 0.0355 Uiso 1.0000 . .
H H101 1.2955 0.7595 0.6349 0.0364 Uiso 1.0000 . .
H H102 1.0268 0.8006 0.5778 0.0359 Uiso 1.0000 . .
H H111 1.5284 0.7808 0.4596 0.0396 Uiso 1.0000 . .
H H121 1.5274 0.5040 0.3291 0.0618 Uiso 1.0000 . .
H H122 1.5910 0.6543 0.3286 0.0611 Uiso 1.0000 . .
H H123 1.7939 0.5540 0.3783 0.0615 Uiso 1.0000 . .
H H131 0.2347 0.8730 0.8588 0.0370 Uiso 1.0000 . .
H H132 0.5157 0.8533 0.9137 0.0368 Uiso 1.0000 . .
H H141 0.0236 0.8563 0.9675 0.0343 Uiso 1.0000 . .
H H151 0.4811 0.7077 1.0433 0.0367 Uiso 1.0000 . .
H H152 0.4587 0.8644 1.0512 0.0361 Uiso 1.0000 . .
H H171 -0.0631 0.7493 1.2200 0.0570 Uiso 1.0000 . .
H H172 -0.2160 0.6253 1.1848 0.0575 Uiso 1.0000 . .
H H173 0.0451 0.6122 1.2500 0.0571 Uiso 1.0000 . .

loop_
_atom_site_aniso_label
_atom_site_aniso_U_11
_atom_site_aniso_U_22
_atom_site_aniso_U_33
_atom_site_aniso_U_12
_atom_site_aniso_U_13
_atom_site_aniso_U_23
F1 0.071(3) 0.023(2) 0.055(3) -0.0084(19) 0.018(2) -0.0093(19)
O1 0.038(3) 0.022(3) 0.048(3) -0.014(2) -0.002(2) 0.002(2)
O2 0.028(2) 0.031(3) 0.033(2) -0.011(2) 0.003(2) 0.000(2)
O3 0.052(3) 0.019(3) 0.055(3) 0.015(2) 0.016(3) 0.008(2)
N1 0.032(3) 0.018(3) 0.029(3) -0.004(2) 0.004(3) -0.004(2)
N2 0.042(3) 0.032(4) 0.035(3) -0.008(3) 0.010(3) -0.005(3)
N3 0.034(3) 0.030(4) 0.028(3) 0.005(3) 0.008(3) 0.000(3)
N4 0.025(3) 0.019(3) 0.029(3) -0.002(3) 0.000(3) 0.001(2)
N5 0.036(3) 0.018(3) 0.032(3) 0.009(2) 0.010(3) 0.001(3)
C1 0.032(4) 0.016(4) 0.033(4) 0.003(3) -0.002(3) -0.003(3)
C2 0.018(3) 0.026(4) 0.029(4) 0.002(3) -0.004(3) 0.002(3)
C3 0.026(3) 0.022(4) 0.031(3) -0.001(3) -0.002(3) 0.002(3)
C4 0.027(3) 0.018(4) 0.033(4) -0.001(3) 0.001(3) -0.004(3)
C5 0.022(3) 0.020(3) 0.022(3) -0.002(3) -0.001(3) 0.003(3)
C6 0.023(3) 0.018(3) 0.037(4) 0.001(3) -0.007(3) 0.006(3)
C7 0.032(4) 0.016(3) 0.040(4) 0.004(3) 0.005(3) 0.002(3)
C8 0.023(3) 0.020(4) 0.030(4) 0.003(3) 0.001(3) 0.003(3)
C9 0.023(3) 0.023(4) 0.034(4) 0.006(3) 0.002(3) -0.002(3)
C10 0.026(4) 0.031(4) 0.037(4) 0.000(3) 0.003(3) -0.004(3)
C11 0.032(4) 0.023(4) 0.040(4) 0.008(3) 0.003(4) 0.004(3)
C12 0.039(4) 0.046(5) 0.037(4) 0.002(4) 0.009(4) 0.000(3)
C13 0.029(4) 0.026(4) 0.034(4) -0.003(3) 0.006(3) 0.002(3)
C14 0.027(3) 0.024(4) 0.038(4) -0.004(3) 0.005(3) 0.008(3)
C15 0.030(3) 0.029(4) 0.034(4) -0.003(3) 0.009(3) -0.004(3)
C16 0.020(3) 0.028(4) 0.030(4) 0.000(3) 0.000(3) 0.001(3)
C17 0.035(4) 0.044(4) 0.033(4) 0.005(4) 0.009(3) 0.008(4)
C25 0.018(3) 0.027(4) 0.033(4) -0.003(3) -0.007(3) 0.009(3)

loop_
_atom_type_symbol
_atom_type_scat_dispersion_real
_atom_type_scat_dispersion_imag
_atom_type_scat_source
C 0.0033 0.0016 'International Tables Vol C 4.2.6.8 and 6.1.1.4'
H 0.0000 0.0000 'International Tables Vol C 4.2.6.8 and 6.1.1.4'
N 0.0061 0.0033 'International Tables Vol C 4.2.6.8 and 6.1.1.4'
O 0.0106 0.0060 'International Tables Vol C 4.2.6.8 and 6.1.1.4'
F 0.0171 0.0103 'International Tables Vol C 4.2.6.8 and 6.1.1.4'

loop_
_geom_angle_atom_site_label_1
_geom_angle_atom_site_label_2
_geom_angle_atom_site_label_3
_geom_angle_site_symmetry_1
_geom_angle_site_symmetry_2
_geom_angle_site_symmetry_3
_geom_angle
_geom_angle_publ_flag
C14 O2 C25 . . . 108.9(4) no
C2 N1 C7 . . . 125.6(5) no
C2 N1 C10 . . . 119.1(5) no
C7 N1 C10 . . . 115.0(4) no
N3 N2 C8 . . . 102.8(5) no
N2 N3 C11 . . . 113.1(5) no
N2 N3 C12 . . . 120.7(5) no
C11 N3 C12 . . . 126.1(5) no
C5 N4 C13 . . . 121.4(5) no
C5 N4 C25 . . . 126.8(5) no
C13 N4 C25 . . . 110.8(5) no
C15 N5 C16 . . . 124.7(5) no
C15 N5 H51 . . . 116.4 no
C16 N5 H51 . . . 118.6 no
F1 C1 C2 . . . 119.4(6) no
F1 C1 C6 . . . 114.9(6) no
C2 C1 C6 . . . 125.8(6) no
C1 C2 N1 . . . 125.4(6) no
C1 C2 C3 . . . 113.4(5) no
N1 C2 C3 . . . 121.2(5) no
C2 C3 C4 . . . 123.1(5) no
C2 C3 H31 . . . 119.1 no
C4 C3 H31 . . . 117.8 no
C3 C4 C5 . . . 120.2(5) no
C3 C4 H41 . . . 121.4 no
C5 C4 H41 . . . 118.4 no
N4 C5 C4 . . . 118.9(6) no
N4 C5 C6 . . . 122.5(5) no
C4 C5 C6 . . . 118.6(5) no
C5 C6 C1 . . . 118.9(6) no
C5 C6 H61 . . . 120.7 no
C1 C6 H61 . . . 120.4 no
N1 C7 C8 . . . 100.5(5) no
N1 C7 H71 . . . 111.8 no
C8 C7 H71 . . . 111.7 no
N1 C7 H72 . . . 109.7 no
C8 C7 H72 . . . 113.0 no
H71 C7 H72 . . . 109.9 no
C7 C8 N2 . . . 134.7(6) no
C7 C8 C9 . . . 112.4(5) no
N2 C8 C9 . . . 112.9(6) no
C8 C9 C10 . . . 110.5(5) no
C8 C9 C11 . . . 104.9(5) no
C10 C9 C11 . . . 144.6(6) no
C9 C10 N1 . . . 101.6(5) no
C9 C10 H101 . . . 113.0 no
N1 C10 H101 . . . 111.1 no
C9 C10 H102 . . . 112.2 no
N1 C10 H102 . . . 110.6 no
H101 C10 H102 . . . 108.3 no
C9 C11 N3 . . . 106.3(6) no
C9 C11 H111 . . . 127.7 no
N3 C11 H111 . . . 126.0 no
N3 C12 H121 . . . 109.3 no
N3 C12 H122 . . . 109.1 no
H121 C12 H122 . . . 110.4 no
N3 C12 H123 . . . 109.2 no
H121 C12 H123 . . . 107.0 no
H122 C12 H123 . . . 111.8 no
N4 C13 C14 . . . 102.8(5) no
N4 C13 H131 . . . 110.2 no
C14 C13 H131 . . . 112.0 no
N4 C13 H132 . . . 110.9 no
C14 C13 H132 . . . 112.7 no
H131 C13 H132 . . . 108.1 no
C13 C14 O2 . . . 103.4(5) no
C13 C14 C15 . . . 113.5(5) no
O2 C14 C15 . . . 109.3(4) no
C13 C14 H141 . . . 111.0 no
O2 C14 H141 . . . 110.2 no
C15 C14 H141 . . . 109.4 no
C14 C15 N5 . . . 112.6(5) no
C14 C15 H151 . . . 109.3 no
N5 C15 H151 . . . 107.6 no
C14 C15 H152 . . . 109.0 no
N5 C15 H152 . . . 108.1 no
H151 C15 H152 . . . 110.1 no
N5 C16 O3 . . . 123.2(5) no
N5 C16 C17 . . . 114.3(6) no
O3 C16 C17 . . . 122.4(6) no
C16 C17 H171 . . . 110.9 no
C16 C17 H172 . . . 109.7 no
H171 C17 H172 . . . 108.3 no
C16 C17 H173 . . . 108.9 no
H171 C17 H173 . . . 108.4 no
H172 C17 H173 . . . 110.6 no
O2 C25 N4 . . . 110.2(6) no
O2 C25 O1 . . . 121.1(5) no
N4 C25 O1 . . . 128.6(6) no

loop_
_geom_bond_atom_site_label_1
_geom_bond_atom_site_label_2
_geom_bond_site_symmetry_1
_geom_bond_site_symmetry_2
_geom_bond_distance
_geom_bond_publ_flag
F1 C1 . . 1.386(7) no
O1 C25 . . 1.206(7) no
O2 C14 . . 1.463(7) no
O2 C25 . . 1.377(7) no
O3 C16 . . 1.224(7) no
N1 C2 . . 1.388(7) no
N1 C7 . . 1.462(7) no
N1 C10 . . 1.472(7) yes
N2 N3 . . 1.356(7) yes
N2 C8 . . 1.343(7) yes
N3 C11 . . 1.348(7) yes
N3 C12 . . 1.466(7) no
N4 C5 . . 1.426(7) no
N4 C13 . . 1.453(7) no
N4 C25 . . 1.355(7) no
N5 C15 . . 1.440(7) no
N5 C16 . . 1.347(7) no
N5 H51 . . 0.865 no
C1 C2 . . 1.388(8) no
C1 C6 . . 1.374(8) no
C2 C3 . . 1.412(8) no
C3 C4 . . 1.388(8) no
C3 H31 . . 0.987 no
C4 C5 . . 1.393(8) no
C4 H41 . . 0.915 no
C5 C6 . . 1.392(8) no
C6 H61 . . 0.939 no
C7 C8 . . 1.504(8) yes
C7 H71 . . 0.984 no
C7 H72 . . 0.973 no
C8 C9 . . 1.378(8) yes
C9 C10 . . 1.498(8) no
C9 C11 . . 1.376(8) yes
C10 H101 . . 0.986 no
C10 H102 . . 0.972 no
C11 H111 . . 0.928 no
C12 H121 . . 0.953 no
C12 H122 . . 0.968 no
C12 H123 . . 0.961 no
C13 C14 . . 1.530(8) no
C13 H131 . . 0.975 no
C13 H132 . . 0.963 no
C14 C15 . . 1.512(7) no
C14 H141 . . 0.991 no
C15 H151 . . 0.997 no
C15 H152 . . 0.982 no
C16 C17 . . 1.528(7) no
C17 H171 . . 0.964 no
C17 H172 . . 0.959 no
C17 H173 . . 0.972 no

loop_
_cod_related_entry_id
_cod_related_entry_database
_cod_related_entry_code
1 ChemSpider 13115452
